data_7225207
loop_
_publ_author_name
'Surov, Artem O.'
'Solanko, Katarzyna A.'
'Bond, Andrew D.'
'Bauer-Brandl, Annette'
'Perlovich, German L.'

_publ_section_title
;
 Cocrystals of the antiandrogenic drug bicalutamide: screening, crystal
 structures, formation thermodynamics and lattice energies
;
_journal_issue 25
_journal_name_full CrystEngComm
_journal_page_first 4818
_journal_paper_doi 10.1039/C6CE00931J
_journal_volume 18
_journal_year 2016
_chemical_formula_moiety 'C18 H14 F4 N2 O4 S, C7 H7 N O'
_chemical_formula_sum 'C25 H21 F4 N3 O5 S'
_chemical_formula_weight 551.51
_space_group_crystal_system triclinic
_space_group_IT_number 2
_space_group_name_Hall '-P 1'
_space_group_name_H-M_alt 'P -1'
_symmetry_space_group_name_Hall '-P 1'
_symmetry_space_group_name_H-M 'P -1'
_atom_sites_solution_hydrogens mixed
_audit_creation_method SHELXL-2014/7
_audit_update_record
;
2016-04-15 deposited with the CCDC.
2016-05-11 downloaded from the CCDC.
;
_cell_angle_alpha 101.978(7)
_cell_angle_beta 97.828(7)
_cell_angle_gamma 90.114(8)
_cell_formula_units_Z 2
_cell_length_a 5.7985(11)
_cell_length_b 11.964(3)
_cell_length_c 17.496(3)
_cell_measurement_reflns_used 3211
_cell_measurement_temperature 150(2)
_cell_measurement_theta_max 24.98
_cell_measurement_theta_min 2.31
_cell_volume 1175.7(4)
_computing_cell_refinement 'SAINT (Bruker, 2014)'
_computing_data_collection 'APEX2 (Bruker, 2014)'
_computing_data_reduction SAINT
_computing_molecular_graphics 'Mercury (Macrae et al., 2008)'
_computing_publication_material SHELXL
_computing_structure_refinement 'SHELXL (Sheldrick, 2015)'
_computing_structure_solution 'SHELXT (Sheldrick, 2015)'
_diffrn_ambient_temperature 150(2)
_diffrn_measured_fraction_theta_full 0.969
_diffrn_measured_fraction_theta_max 0.969
_diffrn_measurement_device_type 'Bruker X8-APEXII CCD'
_diffrn_measurement_method '\w and \f-scans'
_diffrn_radiation_type MoK\a
_diffrn_radiation_wavelength 0.71073
_diffrn_reflns_av_unetI/netI 0.0668
_diffrn_reflns_Laue_measured_fraction_full 0.969
_diffrn_reflns_Laue_measured_fraction_max 0.969
_diffrn_reflns_limit_h_max 6
_diffrn_reflns_limit_h_min -6
_diffrn_reflns_limit_k_max 13
_diffrn_reflns_limit_k_min -14
_diffrn_reflns_limit_l_max 20
_diffrn_reflns_limit_l_min -20
_diffrn_reflns_number 4022
_diffrn_reflns_point_group_measured_fraction_full 0.969
_diffrn_reflns_point_group_measured_fraction_max 0.969
_diffrn_reflns_theta_full 25.091
_diffrn_reflns_theta_max 25.091
_diffrn_reflns_theta_min 3.548
_diffrn_source sealed-tube
_exptl_absorpt_coefficient_mu 0.214
_exptl_absorpt_correction_T_max 0.7452
_exptl_absorpt_correction_T_min 0.6766
_exptl_absorpt_correction_type multi-scan
_exptl_absorpt_process_details 'SADABS (Bruker, 2014)'
_exptl_crystal_colour colourless
_exptl_crystal_density_diffrn 1.558
_exptl_crystal_description plate
_exptl_crystal_F_000 568
_exptl_crystal_size_max 0.220
_exptl_crystal_size_mid 0.160
_exptl_crystal_size_min 0.020
_refine_diff_density_max 0.383
_refine_diff_density_min -0.380
_refine_diff_density_rms 0.081
_refine_ls_extinction_method none
_refine_ls_goodness_of_fit_ref 1.125
_refine_ls_hydrogen_treatment mixed
_refine_ls_matrix_type full
_refine_ls_number_parameters 353
_refine_ls_number_reflns 4022
_refine_ls_number_restraints 0
_refine_ls_restrained_S_all 1.125
_refine_ls_R_factor_all 0.0828
_refine_ls_R_factor_gt 0.0536
_refine_ls_shift/su_max 0.000
_refine_ls_shift/su_mean 0.000
_refine_ls_structure_factor_coef Fsqd
_refine_ls_weighting_details 'w=1/[\s^2^(Fo^2^)+2.6631P] where P=(Fo^2^+2Fc^2^)/3'
_refine_ls_weighting_scheme calc
_refine_ls_wR_factor_gt 0.1214
_refine_ls_wR_factor_ref 0.1308
_reflns_Friedel_coverage 0.000
_reflns_number_gt 2925
_reflns_number_total 4022
_reflns_threshold_expression 'I > 2\s(I)'
_cod_data_source_file c6ce00931j2.cif
_cod_data_source_block BIC_BZA
_cod_depositor_comments 'Adding full bibliography for 7225207--7225208.cif.'
_cod_database_code 7225207
_shelx_space_group_comment
;
The symmetry employed for this shelxl refinement is uniquely defined
by the following loop, which should always be used as a source of
symmetry information in preference to the above space-group names.
They are only intended as comments.
;
_shelx_estimated_absorpt_t_min 0.954
_shelx_estimated_absorpt_t_max 0.996

loop_
_space_group_symop_operation_xyz
'x, y, z'
'-x, -y, -z'

loop_
_atom_site_label
_atom_site_type_symbol
_atom_site_fract_x
_atom_site_fract_y
_atom_site_fract_z
_atom_site_U_iso_or_equiv
_atom_site_adp_type
_atom_site_occupancy
_atom_site_site_symmetry_order
_atom_site_calc_flag
_atom_site_refinement_flags_posn
_atom_site_refinement_flags_adp
S1 S 0.93977(18) 0.63469(9) 0.11493(6) 0.0212(3) Uani 1 1 d . .
F1 F 1.2859(4) 1.1231(2) 0.49840(14) 0.0343(7) Uani 1 1 d . .
F2 F 1.4713(4) 1.2471(2) 0.45575(15) 0.0343(6) Uani 1 1 d . .
F4 F 1.1344(5) 0.8854(2) 0.43988(14) 0.0391(7) Uani 1 1 d . .
F3 F 1.5225(4) 1.0681(2) 0.41502(14) 0.0359(7) Uani 1 1 d . .
O1 O 0.8357(5) 0.8496(2) 0.03228(18) 0.0238(7) Uani 1 1 d . .
H1 H 0.796(10) 0.821(5) -0.017(3) 0.063(19) Uiso 1 1 d . .
O2 O 1.3422(5) 0.9025(3) 0.17316(17) 0.0291(7) Uani 1 1 d . .
O3 O 0.6945(5) 0.6415(3) 0.08786(16) 0.0275(7) Uani 1 1 d . .
O4 O 1.0308(5) 0.5220(2) 0.10969(17) 0.0287(7) Uani 1 1 d . .
O5 O 0.2787(6) 0.2507(3) 0.11744(17) 0.0365(8) Uani 1 1 d . .
N1 N 0.9575(6) 1.3595(3) 0.5078(2) 0.0323(9) Uani 1 1 d . .
N2 N 0.9850(6) 0.9832(3) 0.1628(2) 0.0211(8) Uani 1 1 d . .
H2 H 0.861(8) 0.981(4) 0.130(3) 0.026(12) Uiso 1 1 d . .
N3 N 0.4872(6) 0.3852(3) 0.0820(2) 0.0296(9) Uani 1 1 d . .
H11 H 0.4581 0.3524 0.0317 0.036 Uiso 1 1 calc R U
H12 H 0.5736 0.4485 0.0971 0.036 Uiso 1 1 calc R U
C1 C 1.1107(7) 0.7043(3) 0.0603(2) 0.0207(9) Uani 1 1 d . .
H8 H 1.2761 0.6985 0.0820 0.025 Uiso 1 1 calc R U
H9 H 1.0894 0.6595 0.0054 0.025 Uiso 1 1 calc R U
C2 C 1.0709(7) 0.8298(3) 0.0565(2) 0.0191(9) Uani 1 1 d . .
C3 C 1.2284(7) 0.8623(4) 0.0006(2) 0.0243(10) Uani 1 1 d . .
H3 H 1.1887 0.8132 -0.0519 0.036 Uiso 1 1 calc R U
H4 H 1.3914 0.8521 0.0208 0.036 Uiso 1 1 calc R U
H5 H 1.2059 0.9423 -0.0028 0.036 Uiso 1 1 calc R U
C4 C 1.1480(7) 0.9091(3) 0.1378(2) 0.0204(9) Uani 1 1 d . .
C5 C 0.9929(7) 1.0617(3) 0.2347(2) 0.0182(9) Uani 1 1 d . .
C6 C 0.8066(7) 1.1331(3) 0.2450(2) 0.0210(9) Uani 1 1 d . .
H6 H 0.6819 1.1297 0.2032 0.025 Uiso 1 1 calc R U
C7 C 0.8021(7) 1.2090(3) 0.3157(2) 0.0214(9) Uani 1 1 d . .
H7 H 0.6747 1.2583 0.3220 0.026 Uiso 1 1 calc R U
C8 C 0.9804(7) 1.2144(3) 0.3777(2) 0.0183(9) Uani 1 1 d . .
C9 C 1.1672(7) 1.1414(3) 0.3673(2) 0.0197(9) Uani 1 1 d . .
C10 C 1.1754(7) 1.0665(3) 0.2961(2) 0.0195(9) Uani 1 1 d . .
H10 H 1.3046 1.0186 0.2891 0.023 Uiso 1 1 calc R U
C11 C 0.9690(7) 1.2949(4) 0.4509(2) 0.0210(9) Uani 1 1 d . .
C12 C 1.3605(7) 1.1437(4) 0.4336(2) 0.0230(10) Uani 1 1 d . .
C13 C 0.9933(7) 0.7091(3) 0.2139(2) 0.0205(9) Uani 1 1 d . .
C14 C 1.2018(7) 0.6919(4) 0.2589(2) 0.0244(10) Uani 1 1 d . .
H14 H 1.3109 0.6401 0.2367 0.029 Uiso 1 1 calc R U
C15 C 1.2476(8) 0.7507(4) 0.3356(3) 0.0262(10) Uani 1 1 d . .
H15 H 1.3887 0.7407 0.3677 0.031 Uiso 1 1 calc R U
C16 C 1.0847(8) 0.8244(4) 0.3650(2) 0.0249(10) Uani 1 1 d . .
C17 C 0.8760(7) 0.8406(4) 0.3223(2) 0.0255(10) Uani 1 1 d . .
H17 H 0.7655 0.8904 0.3455 0.031 Uiso 1 1 calc R U
C18 C 0.8303(7) 0.7828(4) 0.2447(2) 0.0225(10) Uani 1 1 d . .
H18 H 0.6890 0.7935 0.2129 0.027 Uiso 1 1 calc R U
C19 C 0.4596(7) 0.3987(3) 0.2199(2) 0.0182(9) Uani 1 1 d . .
C20 C 0.6664(7) 0.4620(3) 0.2473(2) 0.0202(9) Uani 1 1 d . .
H20 H 0.7744 0.4679 0.2120 0.024 Uiso 1 1 calc R U
C21 C 0.7157(7) 0.5164(4) 0.3258(2) 0.0265(10) Uani 1 1 d . .
H21 H 0.8582 0.5587 0.3447 0.032 Uiso 1 1 calc R U
C22 C 0.5563(7) 0.5088(4) 0.3767(2) 0.0270(10) Uani 1 1 d . .
H22 H 0.5887 0.5467 0.4306 0.032 Uiso 1 1 calc R U
C23 C 0.3497(7) 0.4461(4) 0.3495(2) 0.0252(10) Uani 1 1 d . .
H23 H 0.2399 0.4422 0.3846 0.030 Uiso 1 1 calc R U
C24 C 0.3026(7) 0.3895(3) 0.2718(2) 0.0208(9) Uani 1 1 d . .
H24 H 0.1633 0.3442 0.2538 0.025 Uiso 1 1 calc R U
C25 C 0.4005(7) 0.3391(4) 0.1354(2) 0.0229(10) Uani 1 1 d . .

loop_
_atom_site_aniso_label
_atom_site_aniso_U_11
_atom_site_aniso_U_22
_atom_site_aniso_U_33
_atom_site_aniso_U_23
_atom_site_aniso_U_13
_atom_site_aniso_U_12
S1 0.0223(6) 0.0217(6) 0.0185(5) 0.0027(4) 0.0012(4) -0.0006(4)
F1 0.0333(15) 0.0503(18) 0.0215(14) 0.0140(12) 0.0014(11) -0.0006(12)
F2 0.0271(14) 0.0361(16) 0.0344(15) 0.0023(12) -0.0060(11) -0.0107(12)
F4 0.0484(17) 0.0440(17) 0.0190(14) -0.0041(12) 0.0011(12) -0.0090(13)
F3 0.0270(14) 0.0462(17) 0.0284(14) -0.0014(12) -0.0040(11) 0.0124(12)
O1 0.0218(16) 0.0273(18) 0.0182(16) 0.0000(13) -0.0043(13) 0.0071(13)
O2 0.0224(17) 0.0337(19) 0.0255(16) -0.0024(14) -0.0036(13) 0.0059(13)
O3 0.0197(16) 0.0396(19) 0.0215(16) 0.0056(14) -0.0010(12) -0.0071(13)
O4 0.0402(18) 0.0186(16) 0.0280(17) 0.0067(13) 0.0041(14) 0.0016(13)
O5 0.044(2) 0.037(2) 0.0235(17) -0.0023(14) 0.0004(15) -0.0177(16)
N1 0.032(2) 0.034(2) 0.026(2) -0.0032(19) 0.0015(17) -0.0036(18)
N2 0.019(2) 0.023(2) 0.0178(19) -0.0004(15) -0.0030(16) 0.0053(15)
N3 0.030(2) 0.039(2) 0.0176(19) 0.0004(17) 0.0031(16) -0.0046(17)
C1 0.020(2) 0.026(2) 0.013(2) -0.0009(17) 0.0028(17) 0.0046(18)
C2 0.019(2) 0.022(2) 0.015(2) 0.0020(17) 0.0016(17) 0.0044(17)
C3 0.026(2) 0.022(2) 0.025(2) 0.0051(19) 0.0025(18) 0.0028(18)
C4 0.020(2) 0.020(2) 0.022(2) 0.0065(18) 0.0012(18) 0.0008(18)
C5 0.019(2) 0.018(2) 0.017(2) 0.0020(17) 0.0028(17) 0.0015(17)
C6 0.025(2) 0.022(2) 0.015(2) 0.0063(17) -0.0023(17) 0.0013(18)
C7 0.022(2) 0.019(2) 0.023(2) 0.0041(18) 0.0041(18) 0.0056(18)
C8 0.018(2) 0.018(2) 0.017(2) 0.0009(17) 0.0015(16) -0.0006(17)
C9 0.021(2) 0.022(2) 0.017(2) 0.0064(18) 0.0007(17) -0.0020(17)
C10 0.016(2) 0.019(2) 0.024(2) 0.0064(18) 0.0012(17) 0.0061(17)
C11 0.017(2) 0.022(2) 0.022(2) 0.0015(19) 0.0005(17) -0.0043(17)
C12 0.020(2) 0.029(3) 0.019(2) 0.0031(19) 0.0033(18) -0.0012(19)
C13 0.023(2) 0.020(2) 0.018(2) 0.0032(18) 0.0034(17) -0.0011(18)
C14 0.023(2) 0.023(2) 0.026(2) 0.0044(19) 0.0005(18) 0.0018(18)
C15 0.027(2) 0.023(2) 0.029(3) 0.012(2) -0.0043(19) -0.0014(19)
C16 0.033(3) 0.025(3) 0.017(2) 0.0059(18) 0.0062(19) -0.009(2)
C17 0.022(2) 0.032(3) 0.024(2) 0.004(2) 0.0095(19) 0.0048(19)
C18 0.019(2) 0.027(2) 0.022(2) 0.0045(19) 0.0022(17) 0.0000(18)
C19 0.019(2) 0.017(2) 0.018(2) 0.0040(17) 0.0002(17) 0.0051(17)
C20 0.022(2) 0.023(2) 0.018(2) 0.0079(18) 0.0036(17) 0.0007(18)
C21 0.027(2) 0.024(3) 0.027(2) 0.0050(19) -0.0015(19) -0.0055(19)
C22 0.032(3) 0.027(3) 0.019(2) 0.0011(19) -0.0016(19) 0.004(2)
C23 0.027(2) 0.028(3) 0.025(2) 0.011(2) 0.0087(19) 0.0048(19)
C24 0.016(2) 0.023(2) 0.022(2) 0.0026(18) 0.0016(17) 0.0015(17)
C25 0.020(2) 0.026(3) 0.022(2) 0.0024(19) -0.0001(18) 0.0042(19)

loop_
_atom_type_symbol
_atom_type_description
_atom_type_scat_dispersion_real
_atom_type_scat_dispersion_imag
_atom_type_scat_source
C C 0.0033 0.0016 'International Tables Vol C Tables 4.2.6.8 and 6.1.1.4'
H H 0.0000 0.0000 'International Tables Vol C Tables 4.2.6.8 and 6.1.1.4'
N N 0.0061 0.0033 'International Tables Vol C Tables 4.2.6.8 and 6.1.1.4'
O O 0.0106 0.0060 'International Tables Vol C Tables 4.2.6.8 and 6.1.1.4'
F F 0.0171 0.0103 'International Tables Vol C Tables 4.2.6.8 and 6.1.1.4'
S S 0.1246 0.1234 'International Tables Vol C Tables 4.2.6.8 and 6.1.1.4'

loop_
_geom_angle_atom_site_label_1
_geom_angle_atom_site_label_2
_geom_angle_atom_site_label_3
_geom_angle
O4 S1 O3 116.74(18)
O4 S1 C13 108.74(19)
O3 S1 C13 107.70(18)
O4 S1 C1 105.40(18)
O3 S1 C1 110.73(18)
C13 S1 C1 107.14(19)
C2 O1 H1 111(4)
C4 N2 C5 128.7(4)
C4 N2 H2 115(3)
C5 N2 H2 116(3)
C25 N3 H11 120.0
C25 N3 H12 120.0
H11 N3 H12 120.0
C2 C1 S1 120.1(3)
C2 C1 H8 107.3
S1 C1 H8 107.3
C2 C1 H9 107.3
S1 C1 H9 107.3
H8 C1 H9 106.9
O1 C2 C3 111.4(3)
O1 C2 C1 112.1(3)
C3 C2 C1 108.0(3)
O1 C2 C4 108.2(3)
C3 C2 C4 106.1(3)
C1 C2 C4 110.8(3)
C2 C3 H3 109.5
C2 C3 H4 109.5
H3 C3 H4 109.5
C2 C3 H5 109.5
H3 C3 H5 109.5
H4 C3 H5 109.5
O2 C4 N2 125.7(4)
O2 C4 C2 120.3(4)
N2 C4 C2 114.0(3)
C6 C5 C10 119.8(4)
C6 C5 N2 117.9(4)
C10 C5 N2 122.2(4)
C7 C6 C5 120.2(4)
C7 C6 H6 119.9
C5 C6 H6 119.9
C6 C7 C8 120.9(4)
C6 C7 H7 119.5
C8 C7 H7 119.5
C7 C8 C9 118.8(4)
C7 C8 C11 119.3(4)
C9 C8 C11 121.9(4)
C10 C9 C8 120.6(4)
C10 C9 C12 119.2(4)
C8 C9 C12 120.1(4)
C9 C10 C5 119.6(4)
C9 C10 H10 120.2
C5 C10 H10 120.2
N1 C11 C8 178.8(5)
F3 C12 F1 107.0(3)
F3 C12 F2 106.4(3)
F1 C12 F2 105.8(3)
F3 C12 C9 112.9(3)
F1 C12 C9 112.7(3)
F2 C12 C9 111.5(3)
C18 C13 C14 121.9(4)
C18 C13 S1 119.8(3)
C14 C13 S1 118.4(3)
C15 C14 C13 119.0(4)
C15 C14 H14 120.5
C13 C14 H14 120.5
C14 C15 C16 118.4(4)
C14 C15 H15 120.8
C16 C15 H15 120.8
F4 C16 C17 118.3(4)
F4 C16 C15 118.1(4)
C17 C16 C15 123.6(4)
C16 C17 C18 118.3(4)
C16 C17 H17 120.9
C18 C17 H17 120.9
C13 C18 C17 118.9(4)
C13 C18 H18 120.6
C17 C18 H18 120.6
C20 C19 C24 119.7(4)
C20 C19 C25 121.7(4)
C24 C19 C25 118.6(4)
C21 C20 C19 120.3(4)
C21 C20 H20 119.9
C19 C20 H20 119.9
C22 C21 C20 119.6(4)
C22 C21 H21 120.2
C20 C21 H21 120.2
C21 C22 C23 120.3(4)
C21 C22 H22 119.9
C23 C22 H22 119.9
C24 C23 C22 120.3(4)
C24 C23 H23 119.8
C22 C23 H23 119.8
C23 C24 C19 119.8(4)
C23 C24 H24 120.1
C19 C24 H24 120.1
O5 C25 N3 122.6(4)
O5 C25 C19 120.4(4)
N3 C25 C19 117.1(4)

loop_
_geom_bond_atom_site_label_1
_geom_bond_atom_site_label_2
_geom_bond_distance
S1 O4 1.439(3)
S1 O3 1.444(3)
S1 C13 1.761(4)
S1 C1 1.781(4)
F1 C12 1.335(5)
F2 C12 1.350(5)
F4 C16 1.354(5)
F3 C12 1.331(5)
O1 C2 1.408(5)
O1 H1 0.86(6)
O2 C4 1.220(5)
O5 C25 1.231(5)
N1 C11 1.137(5)
N2 C4 1.350(5)
N2 C5 1.400(5)
N2 H2 0.85(4)
N3 C25 1.329(5)
N3 H11 0.8800
N3 H12 0.8800
C1 C2 1.533(6)
C1 H8 0.9900
C1 H9 0.9900
C2 C3 1.530(6)
C2 C4 1.546(5)
C3 H3 0.9800
C3 H4 0.9800
C3 H5 0.9800
C5 C6 1.386(5)
C5 C10 1.394(5)
C6 C7 1.378(5)
C6 H6 0.9500
C7 C8 1.383(5)
C7 H7 0.9500
C8 C9 1.400(6)
C8 C11 1.444(6)
C9 C10 1.382(5)
C9 C12 1.495(6)
C10 H10 0.9500
C13 C18 1.380(6)
C13 C14 1.390(6)
C14 C15 1.371(6)
C14 H14 0.9500
C15 C16 1.371(6)
C15 H15 0.9500
C16 C17 1.369(6)
C17 C18 1.380(6)
C17 H17 0.9500
C18 H18 0.9500
C19 C20 1.389(5)
C19 C24 1.391(5)
C19 C25 1.496(5)
C20 C21 1.384(6)
C20 H20 0.9500
C21 C22 1.383(6)
C21 H21 0.9500
C22 C23 1.384(6)
C22 H22 0.9500
C23 C24 1.378(6)
C23 H23 0.9500
C24 H24 0.9500

loop_
_geom_torsion_atom_site_label_1
_geom_torsion_atom_site_label_2
_geom_torsion_atom_site_label_3
_geom_torsion_atom_site_label_4
_geom_torsion
O4 S1 C1 C2 -176.8(3)
O3 S1 C1 C2 56.0(3)
C13 S1 C1 C2 -61.1(3)
S1 C1 C2 O1 -52.5(4)
S1 C1 C2 C3 -175.6(3)
S1 C1 C2 C4 68.6(4)
C5 N2 C4 O2 -4.7(7)
C5 N2 C4 C2 176.3(4)
O1 C2 C4 O2 175.6(4)
C3 C2 C4 O2 -64.7(5)
C1 C2 C4 O2 52.3(5)
O1 C2 C4 N2 -5.3(5)
C3 C2 C4 N2 114.4(4)
C1 C2 C4 N2 -128.6(4)
C4 N2 C5 C6 176.8(4)
C4 N2 C5 C10 -5.8(7)
C10 C5 C6 C7 0.2(6)
N2 C5 C6 C7 177.6(4)
C5 C6 C7 C8 -0.8(6)
C6 C7 C8 C9 0.2(6)
C6 C7 C8 C11 -179.9(4)
C7 C8 C9 C10 1.0(6)
C11 C8 C9 C10 -178.9(4)
C7 C8 C9 C12 -178.9(4)
C11 C8 C9 C12 1.2(6)
C8 C9 C10 C5 -1.6(6)
C12 C9 C10 C5 178.3(4)
C6 C5 C10 C9 1.0(6)
N2 C5 C10 C9 -176.3(4)
C10 C9 C12 F3 -1.1(5)
C8 C9 C12 F3 178.8(4)
C10 C9 C12 F1 -122.5(4)
C8 C9 C12 F1 57.4(5)
C10 C9 C12 F2 118.7(4)
C8 C9 C12 F2 -61.4(5)
O4 S1 C13 C18 -143.2(3)
O3 S1 C13 C18 -15.8(4)
C1 S1 C13 C18 103.3(4)
O4 S1 C13 C14 37.2(4)
O3 S1 C13 C14 164.6(3)
C1 S1 C13 C14 -76.2(4)
C18 C13 C14 C15 -0.7(6)
S1 C13 C14 C15 178.9(3)
C13 C14 C15 C16 0.0(6)
C14 C15 C16 F4 -177.7(4)
C14 C15 C16 C17 1.5(7)
F4 C16 C17 C18 176.8(4)
C15 C16 C17 C18 -2.4(7)
C14 C13 C18 C17 -0.1(6)
S1 C13 C18 C17 -179.7(3)
C16 C17 C18 C13 1.6(6)
C24 C19 C20 C21 -0.4(6)
C25 C19 C20 C21 179.8(4)
C19 C20 C21 C22 -0.9(6)
C20 C21 C22 C23 0.7(6)
C21 C22 C23 C24 1.0(6)
C22 C23 C24 C19 -2.3(6)
C20 C19 C24 C23 2.1(6)
C25 C19 C24 C23 -178.2(4)
C20 C19 C25 O5 150.1(4)
C24 C19 C25 O5 -29.6(6)
C20 C19 C25 N3 -29.1(6)
C24 C19 C25 N3 151.2(4)
